data_9017310
loop_
_publ_author_name
'Johansson, L. G.'
'Lindqvist, O.'

_publ_section_title
;
 The crystal structure of iron(II) sulfite trihydrate, a-FeSO3.3H2O
;
_journal_name_full 'Acta Crystallographica, Section B'
_journal_page_first 1017
_journal_page_last 1020
_journal_volume 35
_journal_year 1979
_chemical_compound_source Synthetic
_chemical_formula_sum 'Fe H6 O6 S'
_chemical_name_mineral Albertiniite
_space_group_IT_number 14
_space_group_name_Hall '-P 2yn'
_space_group_name_H-M_alt 'P 1 21/n 1'
_symmetry_space_group_name_H-M 'P 1 21/n 1'
_cell_angle_alpha 90
_cell_angle_beta 96.05
_cell_angle_gamma 90
_cell_formula_units_Z 4
_cell_length_a 6.604
_cell_length_b 8.693
_cell_length_c 8.714
_cell_volume 497.472
_database_code_amcsd 0020987
_exptl_crystal_density_diffrn 2.536
_cod_data_source_file inputs/fixed/downloads/11/11182.cif
_cod_data_source_block 11182
_cod_original_formula_sum 'Fe S O6 H6'
_cod_database_code 9017310

loop_
_space_group_symop_operation_xyz
x,y,z
1/2+x,1/2-y,1/2+z
1/2-x,1/2+y,1/2-z
-x,-y,-z

loop_
_atom_site_label
_atom_site_fract_x
_atom_site_fract_y
_atom_site_fract_z
_atom_site_U_iso_or_equiv
_atom_site_type_symbol
_atom_site_attached_hydrogens
Fe1 0.42781 0.24819 0.14689 0.00975 Fe 0
S1 0.82351 0.07072 0.32541 0.01039 S 0
O1 0.95510 0.20020 0.40600 0.01381 O 0
O2 0.72260 0.14460 0.17710 0.01456 O 0
O3 0.52100 0.46080 0.23420 0.01292 O 0
Wat4 0.11310 0.34810 0.14150 0.01343 O 2
Wat5 0.27160 0.04630 0.07530 0.01887 O 2
Wat6 0.36380 0.17020 0.37610 0.01444 O 2

loop_
_cod_changelog_entry_id
_cod_changelog_entry_author
_cod_changelog_entry_date
_cod_changelog_entry_text
1
;cod-tools version 3.8.0
Id: cif_guess_AMCSD_atom_types 9574 2023-05-10 09:00:05Z saulius
;
2023-05-10T18:58:05+03:00
;Derived atom types and hydrogen counts
from atom names that follow the AMCSD naming convention
(Wat == water, O-H == hydroxyl).
;

loop_
_cod_related_entry_id
_cod_related_entry_database
_cod_related_entry_code
1 AMCSD 0020987
